data_4125956
loop_
_publ_author_name
'Chen, Cheng-Xia'
'Wei, Zhang-Wen'
'Jiang, Ji-Jun'
'Zheng, Shao-Ping'
'Wang, Hai-Ping'
'Qiu, Qian-Feng'
'Cao, Chen-Chen'
'Fenske, Dieter'
'Su, Cheng-Yong'

_publ_section_title
;
 Dynamic Spacer Installation for Multi-role MOFs: A New Direc-tion toward
 Multifunctional MOFs Achieving Ultrahigh Me-thane Storage Working
 Capacity.
;
_journal_name_full 'Journal of the American Chemical Society'
_journal_paper_doi 10.1021/jacs.7b01320
_journal_year 2017
_chemical_formula_moiety 'C64 H24 F24 O32 Zr6'
_chemical_formula_sum 'C64 H24 F24 O32 Zr6'
_chemical_formula_weight 2308.15
_chemical_name_common LIFM-28lp
_space_group_crystal_system tetragonal
_space_group_IT_number 131
_space_group_name_Hall '-P 4c 2'
_space_group_name_H-M_alt 'P 42/m m c'
_symmetry_space_group_name_Hall '-P 4c 2'
_symmetry_space_group_name_H-M 'P 42/m m c'
_atom_sites_solution_hydrogens geom
_audit_creation_method SHELXL-2014/7
_cell_angle_alpha 90
_cell_angle_beta 90
_cell_angle_gamma 90
_cell_formula_units_Z 2
_cell_length_a 24.2603(3)
_cell_length_b 24.2603(3)
_cell_length_c 15.1465(6)
_cell_measurement_reflns_used 7771
_cell_measurement_temperature 173(2)
_cell_measurement_theta_max 65.0360
_cell_measurement_theta_min 4.0620
_cell_volume 8914.7(4)
_computing_structure_refinement 'SHELXL-2014/7 (Sheldrick, 2014)'
_computing_structure_solution 'SHELXL-2014/7 (Sheldrick, 2014)'
_diffrn_ambient_temperature 173(2)
_diffrn_detector_area_resol_mean 10.6525
_diffrn_measured_fraction_theta_full 0.980
_diffrn_measured_fraction_theta_max 0.980
_diffrn_measurement_device_type 'SuperNova, Dual, Cu at zero, Atlas'
_diffrn_measurement_method '\w scans'
_diffrn_radiation_type CuK\a
_diffrn_radiation_wavelength 1.54184
_diffrn_reflns_av_R_equivalents 0.0366
_diffrn_reflns_av_unetI/netI 0.0286
_diffrn_reflns_Laue_measured_fraction_full 0.980
_diffrn_reflns_Laue_measured_fraction_max 0.980
_diffrn_reflns_limit_h_max 28
_diffrn_reflns_limit_h_min -15
_diffrn_reflns_limit_k_max 28
_diffrn_reflns_limit_k_min -18
_diffrn_reflns_limit_l_max 17
_diffrn_reflns_limit_l_min -12
_diffrn_reflns_number 16695
_diffrn_reflns_point_group_measured_fraction_full 0.980
_diffrn_reflns_point_group_measured_fraction_max 0.980
_diffrn_reflns_theta_full 64.918
_diffrn_reflns_theta_max 64.918
_diffrn_reflns_theta_min 3.644
_diffrn_source 'SuperNova (Cu) X-ray Source'
_exptl_absorpt_coefficient_mu 3.348
_exptl_absorpt_correction_T_max 1.00000
_exptl_absorpt_correction_T_min 0.60819
_exptl_absorpt_correction_type multi-scan
_exptl_absorpt_process_details
;
CrysAlisPro, Agilent Technologies,
Version 1.171.36.32 (release 02-08-2013 CrysAlis171 .NET)
(compiled Aug  2 2013,16:46:58)
Empirical absorption correction using spherical harmonics,
 implemented in SCALE3 ABSPACK scaling algorithm.
;
_exptl_crystal_colour Colorless
_exptl_crystal_density_diffrn 0.860
_exptl_crystal_description Block
_exptl_crystal_F_000 2240
_refine_diff_density_max 1.078
_refine_diff_density_min -1.260
_refine_diff_density_rms 0.132
_refine_ls_extinction_method none
_refine_ls_goodness_of_fit_ref 1.104
_refine_ls_hydrogen_treatment constr
_refine_ls_matrix_type full
_refine_ls_number_parameters 153
_refine_ls_number_reflns 4077
_refine_ls_number_restraints 138
_refine_ls_restrained_S_all 1.131
_refine_ls_R_factor_all 0.0911
_refine_ls_R_factor_gt 0.0836
_refine_ls_shift/su_max 0.000
_refine_ls_shift/su_mean 0.000
_refine_ls_structure_factor_coef Fsqd
_refine_ls_weighting_details 'w=1/[\s^2^(Fo^2^)+(0.1349P)^2^+48.0532P] where P=(Fo^2^+2Fc^2^)/3'
_refine_ls_weighting_scheme calc
_refine_ls_wR_factor_gt 0.2470
_refine_ls_wR_factor_ref 0.2530
_reflns_Friedel_coverage 0.000
_reflns_number_gt 3485
_reflns_number_total 4077
_reflns_threshold_expression 'I > 2\s(I)'
_cod_data_source_file LIFM-28lp.cif
_cod_data_source_block LIFM-28lp
_cod_database_code 4125956
_shelx_shelxl_version_number 2014/7
_shelx_space_group_comment
;
The symmetry employed for this shelxl refinement is uniquely defined
by the following loop, which should always be used as a source of
symmetry information in preference to the above space-group names.
They are only intended as comments.
;

loop_
_space_group_symop_operation_xyz
'x, y, z'
'-y, x, z+1/2'
'-x, -y, z'
'y, -x, z+1/2'
'x, -y, -z'
'-x, y, -z'
'y, x, -z+1/2'
'-y, -x, -z+1/2'
'-x, -y, -z'
'y, -x, -z-1/2'
'x, y, -z'
'-y, x, -z-1/2'
'-x, y, z'
'x, -y, z'
'-y, -x, z-1/2'
'y, x, z-1/2'

loop_
_atom_site_label
_atom_site_type_symbol
_atom_site_fract_x
_atom_site_fract_y
_atom_site_fract_z
_atom_site_U_iso_or_equiv
_atom_site_adp_type
_atom_site_occupancy
_atom_site_site_symmetry_order
_atom_site_calc_flag
_atom_site_refinement_flags_posn
_atom_site_refinement_flags_adp
_atom_site_refinement_flags_occupancy
_atom_site_disorder_assembly
_atom_site_disorder_group
Zr1 Zr 0.5000 0.10058(4) 0.0000 0.0300(3) Uani 1 4 d S T P . .
Zr2 Zr 0.42719(4) 0.0000 0.11608(7) 0.0472(4) Uani 1 2 d S T P . .
O1 O 0.4449(2) 0.14881(19) 0.0859(4) 0.0542(14) Uani 1 1 d . . . . .
O2 O 0.3970(3) 0.0831(2) 0.1615(5) 0.091(2) Uani 1 1 d . . . . .
O3 O 0.4261(4) 0.0501(4) 0.0000 0.084(3) Uani 1 2 d S T P . .
O4 O 0.5000 0.0485(3) 0.1144(8) 0.085(3) Uani 1 2 d S T P . .
O5 O 0.3369(3) 0.0000 0.1113(8) 0.092(3) Uani 1 2 d S TU P . .
O6 O 0.4293(6) 0.0000 0.2601(8) 0.122(5) Uani 1 2 d S T P . .
C1 C 0.2972(5) 0.2556(5) 0.2337(12) 0.130(4) Uani 1 1 d D U . . .
C2 C 0.3344(6) 0.2666(5) 0.1693(10) 0.127(4) Uani 1 1 d D U . . .
H2 H 0.3338 0.3019 0.1423 0.153 Uiso 0.330(6) 1 calc R U P A 2
C3 C 0.3732(5) 0.2288(4) 0.1411(11) 0.121(6) Uani 1 1 d . . . . .
H3 H 0.4017 0.2395 0.1017 0.146 Uiso 1 1 calc R U . . .
C4 C 0.3699(4) 0.1756(4) 0.1711(9) 0.088(4) Uani 1 1 d . . . . .
C5 C 0.3334(5) 0.1646(5) 0.2369(10) 0.117(4) Uani 1 1 d . U . . .
H5 H 0.3331 0.1286 0.2617 0.140 Uiso 1 1 calc R U . . .
C6 C 0.2958(6) 0.2039(6) 0.2704(11) 0.140(4) Uani 1 1 d D U . . .
H6 H 0.2706 0.1950 0.3163 0.168 Uiso 0.670(6) 1 calc R U P A 1
C7 C 0.4068(4) 0.1335(3) 0.1389(7) 0.074(3) Uani 1 1 d . . . . .
F2 F 0.3739(7) 0.3254(7) 0.0499(10) 0.244(5) Uani 0.670(6) 1 d D U P A 1
F1 F 0.2830(7) 0.3321(8) 0.0733(12) 0.244(5) Uani 0.670(6) 1 d D U P A 1
F3 F 0.3425(8) 0.3676(6) 0.1735(12) 0.244(5) Uani 0.670(6) 1 d D U P A 1
C8 C 0.3330(7) 0.3319(10) 0.1088(12) 0.146(4) Uani 0.670(6) 1 d D U P A 1
C8A C 0.2474(11) 0.1767(10) 0.3545(19) 0.146(4) Uani 0.330(6) 1 d D U P A 2
F2A F 0.2677(14) 0.1267(10) 0.370(2) 0.244(5) Uani 0.330(6) 1 d D U P A 2
F3A F 0.2541(14) 0.2133(13) 0.4191(15) 0.244(5) Uani 0.330(6) 1 d D U P A 2
F1A F 0.1999(9) 0.1778(14) 0.311(2) 0.244(5) Uani 0.330(6) 1 d D U P A 2

loop_
_atom_site_aniso_label
_atom_site_aniso_U_11
_atom_site_aniso_U_22
_atom_site_aniso_U_33
_atom_site_aniso_U_23
_atom_site_aniso_U_13
_atom_site_aniso_U_12
Zr1 0.0134(5) 0.0124(5) 0.0642(7) 0.000 0.000 0.000
Zr2 0.0407(5) 0.0251(5) 0.0757(7) 0.000 0.0268(4) 0.000
O1 0.039(3) 0.030(2) 0.094(4) -0.009(3) 0.026(3) 0.004(2)
O2 0.092(5) 0.034(3) 0.146(6) -0.015(4) 0.071(5) 0.002(3)
O3 0.118(8) 0.057(5) 0.076(6) 0.000 0.000 -0.053(5)
O4 0.032(4) 0.043(5) 0.179(11) 0.037(6) 0.000 0.000
O5 0.037(4) 0.067(5) 0.174(9) 0.000 0.059(5) 0.000
O6 0.205(14) 0.065(6) 0.096(8) 0.000 0.084(9) 0.000
C1 0.112(7) 0.090(6) 0.189(8) -0.038(6) 0.065(6) 0.009(6)
C2 0.116(7) 0.085(5) 0.181(8) -0.033(6) 0.062(6) 0.016(6)
C3 0.084(7) 0.045(5) 0.236(16) -0.034(8) 0.071(9) 0.012(5)
C4 0.062(6) 0.046(5) 0.155(10) -0.012(6) 0.057(7) 0.011(4)
C5 0.116(7) 0.086(6) 0.148(8) -0.015(6) 0.056(7) 0.030(6)
C6 0.128(7) 0.109(6) 0.183(8) -0.020(6) 0.068(6) 0.016(6)
C7 0.071(6) 0.033(4) 0.117(8) -0.022(4) 0.050(6) 0.000(4)
F2 0.246(7) 0.218(7) 0.268(7) 0.018(5) 0.049(5) 0.023(5)
F1 0.246(7) 0.218(7) 0.268(7) 0.018(5) 0.049(5) 0.023(5)
F3 0.246(7) 0.218(7) 0.268(7) 0.018(5) 0.049(5) 0.023(5)
C8 0.141(6) 0.132(6) 0.165(7) -0.007(5) 0.036(5) 0.002(5)
C8A 0.141(6) 0.132(6) 0.165(7) -0.007(5) 0.036(5) 0.002(5)
F2A 0.246(7) 0.218(7) 0.268(7) 0.018(5) 0.049(5) 0.023(5)
F3A 0.246(7) 0.218(7) 0.268(7) 0.018(5) 0.049(5) 0.023(5)
F1A 0.246(7) 0.218(7) 0.268(7) 0.018(5) 0.049(5) 0.023(5)

loop_
_atom_type_symbol
_atom_type_description
_atom_type_scat_dispersion_real
_atom_type_scat_dispersion_imag
_atom_type_scat_source
C C 0.0181 0.0091 'International Tables Vol C Tables 4.2.6.8 and 6.1.1.4'
H H 0.0000 0.0000 'International Tables Vol C Tables 4.2.6.8 and 6.1.1.4'
F F 0.0727 0.0534 'International Tables Vol C Tables 4.2.6.8 and 6.1.1.4'
O O 0.0492 0.0322 'International Tables Vol C Tables 4.2.6.8 and 6.1.1.4'
Zr Zr -0.1862 2.2449 'International Tables Vol C Tables 4.2.6.8 and 6.1.1.4'

loop_
_geom_angle_atom_site_label_1
_geom_angle_atom_site_label_2
_geom_angle_atom_site_label_3
_geom_angle
_geom_angle_site_symmetry_1
_geom_angle_site_symmetry_3
O4 Zr1 O4 107.8(6) . 11
O4 Zr1 O3 70.6(2) . .
O4 Zr1 O3 70.6(2) 11 .
O4 Zr1 O3 70.6(2) . 13_655
O4 Zr1 O3 70.6(2) 11 13_655
O3 Zr1 O3 111.3(6) . 13_655
O4 Zr1 O1 80.5(3) . 13_655
O4 Zr1 O1 142.23(15) 11 13_655
O3 Zr1 O1 143.23(17) . 13_655
O3 Zr1 O1 78.4(3) 13_655 13_655
O4 Zr1 O1 142.23(15) . 11
O4 Zr1 O1 80.5(3) 11 11
O3 Zr1 O1 78.4(3) . 11
O3 Zr1 O1 143.23(17) 13_655 11
O1 Zr1 O1 115.8(3) 13_655 11
O4 Zr1 O1 142.23(15) . 6_655
O4 Zr1 O1 80.5(3) 11 6_655
O3 Zr1 O1 143.23(17) . 6_655
O3 Zr1 O1 78.4(3) 13_655 6_655
O1 Zr1 O1 72.4(3) 13_655 6_655
O1 Zr1 O1 74.8(3) 11 6_655
O4 Zr1 O1 80.5(3) . .
O4 Zr1 O1 142.22(15) 11 .
O3 Zr1 O1 78.4(3) . .
O3 Zr1 O1 143.23(17) 13_655 .
O1 Zr1 O1 74.8(3) 13_655 .
O1 Zr1 O1 72.4(3) 11 .
O1 Zr1 O1 115.8(3) 6_655 .
O4 Zr1 Zr2 89.7(3) . 11
O4 Zr1 Zr2 34.98(14) 11 11
O3 Zr1 Zr2 35.63(15) . 11
O3 Zr1 Zr2 91.3(3) 13_655 11
O1 Zr1 Zr2 167.69(13) 13_655 11
O1 Zr1 Zr2 76.50(13) 11 11
O1 Zr1 Zr2 112.42(16) 6_655 11
O1 Zr1 Zr2 111.23(13) . 11
O4 Zr1 Zr2 89.7(3) . 9_655
O4 Zr1 Zr2 34.98(14) 11 9_655
O3 Zr1 Zr2 91.3(3) . 9_655
O3 Zr1 Zr2 35.63(15) 13_655 9_655
O1 Zr1 Zr2 111.23(13) 13_655 9_655
O1 Zr1 Zr2 112.42(16) 11 9_655
O1 Zr1 Zr2 76.50(13) 6_655 9_655
O1 Zr1 Zr2 167.69(13) . 9_655
Zr2 Zr1 Zr2 60.85(3) 11 9_655
O4 Zr1 Zr2 34.98(14) . 3_655
O4 Zr1 Zr2 89.7(3) 11 3_655
O3 Zr1 Zr2 91.3(3) . 3_655
O3 Zr1 Zr2 35.63(15) 13_655 3_655
O1 Zr1 Zr2 76.50(13) 13_655 3_655
O1 Zr1 Zr2 167.69(13) 11 3_655
O1 Zr1 Zr2 111.23(13) 6_655 3_655
O1 Zr1 Zr2 112.42(16) . 3_655
Zr2 Zr1 Zr2 91.21(3) 11 3_655
Zr2 Zr1 Zr2 60.54(3) 9_655 3_655
O4 Zr1 Zr2 34.98(14) . .
O4 Zr1 Zr2 89.7(3) 11 .
O3 Zr1 Zr2 35.63(15) . .
O3 Zr1 Zr2 91.3(3) 13_655 .
O1 Zr1 Zr2 112.42(16) 13_655 .
O1 Zr1 Zr2 111.23(13) 11 .
O1 Zr1 Zr2 167.69(13) 6_655 .
O1 Zr1 Zr2 76.49(13) . .
Zr2 Zr1 Zr2 60.54(3) 11 .
Zr2 Zr1 Zr2 91.21(3) 9_655 .
Zr2 Zr1 Zr2 60.85(3) 3_655 .
O4 Zr2 O4 67.4(4) 3_655 .
O4 Zr2 O3 71.7(4) 3_655 5
O4 Zr2 O3 108.4(4) . 5
O4 Zr2 O3 108.4(4) 3_655 .
O4 Zr2 O3 71.7(4) . .
O3 Zr2 O3 69.3(4) 5 .
O4 Zr2 O6 89.5(5) 3_655 .
O4 Zr2 O6 89.5(5) . .
O3 Zr2 O6 145.35(19) 5 .
O3 Zr2 O6 145.35(19) . .
O4 Zr2 O5 146.22(18) 3_655 .
O4 Zr2 O5 146.22(18) . .
O3 Zr2 O5 87.7(4) 5 .
O3 Zr2 O5 87.7(4) . .
O6 Zr2 O5 93.2(5) . .
O4 Zr2 O2 140.4(3) 3_655 .
O4 Zr2 O2 77.1(3) . .
O3 Zr2 O2 139.1(3) 5 .
O3 Zr2 O2 74.8(3) . .
O6 Zr2 O2 72.7(3) . .
O5 Zr2 O2 71.7(2) . .
O4 Zr2 O2 77.1(3) 3_655 14
O4 Zr2 O2 140.4(3) . 14
O3 Zr2 O2 74.8(3) 5 14
O3 Zr2 O2 139.1(3) . 14
O6 Zr2 O2 72.7(3) . 14
O5 Zr2 O2 71.7(2) . 14
O2 Zr2 O2 127.0(3) . 14
O4 Zr2 Zr1 35.4(3) 3_655 9_655
O4 Zr2 Zr1 87.7(3) . 9_655
O3 Zr2 Zr1 36.3(2) 5 9_655
O3 Zr2 Zr1 89.4(3) . 9_655
O6 Zr2 Zr1 119.5(2) . 9_655
O5 Zr2 Zr1 119.32(19) . 9_655
O2 Zr2 Zr1 160.86(16) . 9_655
O2 Zr2 Zr1 72.09(15) 14 9_655
O4 Zr2 Zr1 87.7(3) 3_655 .
O4 Zr2 Zr1 35.4(3) . .
O3 Zr2 Zr1 89.4(3) 5 .
O3 Zr2 Zr1 36.3(2) . .
O6 Zr2 Zr1 119.5(2) . .
O5 Zr2 Zr1 119.32(19) . .
O2 Zr2 Zr1 72.09(15) . .
O2 Zr2 Zr1 160.86(16) 14 .
Zr1 Zr2 Zr1 88.79(3) 9_655 .
O4 Zr2 Zr2 89.3(3) 3_655 11
O4 Zr2 Zr2 89.3(3) . 11
O3 Zr2 Zr2 34.7(2) 5 11
O3 Zr2 Zr2 34.7(2) . 11
O6 Zr2 Zr2 178.6(4) . 11
O5 Zr2 Zr2 88.1(3) . 11
O2 Zr2 Zr2 107.8(2) . 11
O2 Zr2 Zr2 107.8(2) 14 11
Zr1 Zr2 Zr2 59.730(17) 9_655 11
Zr1 Zr2 Zr2 59.730(17) . 11
O4 Zr2 Zr2 33.70(18) 3_655 3_655
O4 Zr2 Zr2 33.70(18) . 3_655
O3 Zr2 Zr2 90.7(3) 5 3_655
O3 Zr2 Zr2 90.7(3) . 3_655
O6 Zr2 Zr2 88.6(4) . 3_655
O5 Zr2 Zr2 178.1(3) . 3_655
O2 Zr2 Zr2 108.95(18) . 3_655
O2 Zr2 Zr2 108.95(18) 14 3_655
Zr1 Zr2 Zr2 59.572(16) 9_655 3_655
Zr1 Zr2 Zr2 59.573(16) . 3_655
Zr2 Zr2 Zr2 90.0 11 3_655
C7 O1 Zr1 131.0(5) . .
C7 O2 Zr2 135.0(5) . .
Zr2 O3 Zr2 110.7(4) . 11
Zr2 O3 Zr1 108.1(3) . .
Zr2 O3 Zr1 108.1(3) 11 .
Zr2 O4 Zr2 112.6(4) 3_655 .
Zr2 O4 Zr1 109.7(4) 3_655 .
Zr2 O4 Zr1 109.6(4) . .
C2 C1 C6 119.2(9) . .
C2 C1 C1 123.3(14) . 7
C6 C1 C1 117.5(13) . 7
C1 C2 C3 123.0(12) . .
C1 C2 C8 121.2(10) . .
C3 C2 C8 115.7(11) . .
C4 C3 C2 118.9(11) . .
C5 C4 C3 117.7(9) . .
C5 C4 C7 120.9(10) . .
C3 C4 C7 121.2(9) . .
C4 C5 C6 123.4(12) . .
C1 C6 C5 117.1(12) . .
C1 C6 C8A 128.3(11) . .
C5 C6 C8A 114.5(13) . .
O1 C7 O2 125.0(7) . .
O1 C7 C4 117.1(8) . .
O2 C7 C4 117.8(8) . .
C8 F2 F2 131.6(10) . 11
F1 C8 F3 117.1(15) . .
F1 C8 F2 114.0(14) . .
F3 C8 F2 116.0(14) . .
F1 C8 C2 102.9(15) . .
F3 C8 C2 101.1(15) . .
F2 C8 C2 102.5(15) . .
F1A C8A F3A 117.1(16) . .
F1A C8A F2A 115.4(16) . .
F3A C8A F2A 115.4(16) . .
F1A C8A C6 101.8(17) . .
F3A C8A C6 101.0(17) . .
F2A C8A C6 102.4(17) . .

loop_
_geom_bond_atom_site_label_1
_geom_bond_atom_site_label_2
_geom_bond_distance
_geom_bond_site_symmetry_2
Zr1 O4 2.144(10) .
Zr1 O4 2.144(10) 11
Zr1 O3 2.172(8) .
Zr1 O3 2.172(8) 13_655
Zr1 O1 2.202(5) 13_655
Zr1 O1 2.202(5) 11
Zr1 O1 2.202(5) 6_655
Zr1 O1 2.202(5) .
Zr1 Zr2 3.4879(8) 11
Zr1 Zr2 3.4879(8) 9_655
Zr1 Zr2 3.4879(8) 3_655
Zr1 Zr2 3.4880(8) .
Zr2 O4 2.123(5) 3_655
Zr2 O4 2.123(5) .
Zr2 O3 2.137(5) 5
Zr2 O3 2.137(5) .
Zr2 O6 2.183(12) .
Zr2 O5 2.191(8) .
Zr2 O2 2.251(5) .
Zr2 O2 2.251(5) 14
Zr2 Zr1 3.4879(8) 9_655
Zr2 Zr2 3.516(2) 11
Zr2 Zr2 3.5329(17) 3_655
O1 C7 1.279(10) .
O2 C7 1.293(10) .
O3 Zr2 2.137(5) 11
O4 Zr2 2.123(5) 3_655
C1 C2 1.356(18) .
C1 C6 1.372(19) .
C1 C1 1.510(9) 7
C2 C3 1.382(14) .
C2 C8 1.83(3) .
C3 C4 1.371(15) .
C4 C5 1.361(15) .
C4 C7 1.442(11) .
C5 C6 1.414(15) .
C6 C8A 1.85(3) .
F2 C8 1.344(15) .
F2 F2 1.51(3) 11
F1 C8 1.326(16) .
F3 C8 1.327(16) .
C8A F1A 1.325(17) .
C8A F3A 1.330(17) .
C8A F2A 1.333(17) .
